data_4326598
loop_
_publ_author_name
'Sandrine Perruchas'
'C\'edric Tard'
'Xavier F. Le Goff'
'Alexandre Fargues'
'Alain Garcia'
'Samia Kahlal'
'Jean-Yves Saillard'
'Thierry Gacoin'
'Jean-Pierre Boilot'

_publ_contact_author_address
;Laboratoire DCPH
Ecole Polytechnique
Route de Saclay
F91128 Palaiseau
France
;
_publ_contact_author_email xavier-frederic.legoff@polytechnique.edu
_publ_contact_author_fax 330169334440
_publ_contact_author_name 'Xavier F. Le Goff'
_publ_contact_author_phone 330169334413
_publ_section_title
;
 Thermochromic Luminescence of Copper Iodide Clusters: The Case of
 Phosphine Ligands
;
_journal_name_full 'Inorganic Chemistry'
_journal_page_first 10682
_journal_page_last 10692
_journal_paper_doi 10.1021/ic201128a
_journal_volume 50
_journal_year 2011
_chemical_formula_moiety 'C60 H108 Cu4 I4 P4, C H2 Cl2'
_chemical_formula_sum 'C61 H110 Cl2 Cu4 I4 P4'
_chemical_formula_weight 1800.03
_chemical_name_systematic
; 
 ? 
;
_space_group_IT_number 205
_symmetry_cell_setting cubic
_symmetry_space_group_name_Hall '-P 2ac 2ab 3'
_symmetry_space_group_name_H-M 'P a -3'
_atom_sites_solution_hydrogens geom
_atom_sites_solution_primary direct
_atom_sites_solution_secondary difmap
_audit_creation_method SHELXL-97
_cell_angle_alpha 90.00
_cell_angle_beta 90.00
_cell_angle_gamma 90.00
_cell_formula_units_Z 8
_cell_length_a 23.922(1)
_cell_length_b 23.922(1)
_cell_length_c 23.922(1)
_cell_measurement_reflns_used 5207
_cell_measurement_temperature 150.0(1)
_cell_measurement_theta_max 30.034
_cell_measurement_theta_min 0.998
_cell_volume 13689.7(10)
_computing_structure_refinement 'SHELXL-97 (Sheldrick, 1997)'
_computing_structure_solution 'SHELXS-97 (Sheldrick, 1990)'
_diffrn_ambient_temperature 150.0(1)
_diffrn_measured_fraction_theta_full 0.987
_diffrn_measured_fraction_theta_max 0.987
_diffrn_measurement_device_type KappaCCD
_diffrn_measurement_method 'phi and omega scans'
_diffrn_radiation_monochromator graphite
_diffrn_radiation_source 'fine-focus sealed tube'
_diffrn_radiation_type MoK\a
_diffrn_radiation_wavelength 0.71069
_diffrn_reflns_av_R_equivalents 0.0320
_diffrn_reflns_av_sigmaI/netI 0.0461
_diffrn_reflns_limit_h_max 23
_diffrn_reflns_limit_h_min 0
_diffrn_reflns_limit_k_max 23
_diffrn_reflns_limit_k_min 0
_diffrn_reflns_limit_l_max 33
_diffrn_reflns_limit_l_min 2
_diffrn_reflns_number 6612
_diffrn_reflns_theta_full 30.01
_diffrn_reflns_theta_max 30.01
_diffrn_reflns_theta_min 2.82
_exptl_absorpt_coefficient_mu 3.238
_exptl_absorpt_correction_T_max 0.7378
_exptl_absorpt_correction_T_min 0.5934
_exptl_absorpt_correction_type multi-scan
_exptl_crystal_colour Colorless
_exptl_crystal_density_diffrn 1.747
_exptl_crystal_description Block
_exptl_crystal_F_000 7184
_exptl_crystal_size_max 0.18
_exptl_crystal_size_mid 0.16
_exptl_crystal_size_min 0.10
_refine_diff_density_max 0.870
_refine_diff_density_min -0.642
_refine_diff_density_rms 0.112
_refine_ls_extinction_method none
_refine_ls_goodness_of_fit_ref 1.042
_refine_ls_hydrogen_treatment constr
_refine_ls_matrix_type full
_refine_ls_number_parameters 217
_refine_ls_number_reflns 6612
_refine_ls_number_restraints 0
_refine_ls_restrained_S_all 1.042
_refine_ls_R_factor_all 0.0611
_refine_ls_R_factor_gt 0.0350
_refine_ls_shift/su_max 0.003
_refine_ls_shift/su_mean 0.000
_refine_ls_structure_factor_coef Fsqd
_refine_ls_weighting_details 'calc w=1/[\s^2^(Fo^2^)+(0.0246P)^2^+24.2560P] where P=(Fo^2^+2Fc^2^)/3'
_refine_ls_weighting_scheme calc
_refine_ls_wR_factor_gt 0.0728
_refine_ls_wR_factor_ref 0.0781
_reflns_number_gt 4972
_reflns_number_total 6612
_reflns_threshold_expression >2sigma(I)
_cod_data_source_file ic201128a_si_001_2.cif
_cod_data_source_block sp2-104-2-ethanol
_cod_database_code 4326598

loop_
_symmetry_equiv_pos_as_xyz
'x, y, z'
'z, x, y'
'y, z, x'
'-y+1/2, -z, x+1/2'
'z+1/2, -x+1/2, -y'
'-y, z+1/2, -x+1/2'
'-z+1/2, -x, y+1/2'
'-z, x+1/2, -y+1/2'
'y+1/2, -z+1/2, -x'
'-x+1/2, -y, z+1/2'
'x+1/2, -y+1/2, -z'
'-x, y+1/2, -z+1/2'
'-x, -y, -z'
'-z, -x, -y'
'-y, -z, -x'
'y-1/2, z, -x-1/2'
'-z-1/2, x-1/2, y'
'y, -z-1/2, x-1/2'
'z-1/2, x, -y-1/2'
'z, -x-1/2, y-1/2'
'-y-1/2, z-1/2, x'
'x-1/2, y, -z-1/2'
'-x-1/2, y-1/2, z'
'x, -y-1/2, z-1/2'

loop_
_atom_site_label
_atom_site_type_symbol
_atom_site_fract_x
_atom_site_fract_y
_atom_site_fract_z
_atom_site_U_iso_or_equiv
_atom_site_adp_type
_atom_site_occupancy
_atom_site_symmetry_multiplicity
_atom_site_calc_flag
_atom_site_refinement_flags
I1 I 0.574110(9) 0.154979(9) 0.281242(9) 0.02272(6) Uani 1 1 d .
I2 I 0.733509(9) 0.233509(9) 0.266491(9) 0.02449(9) Uani 1 3 d S
Cu1 Cu 0.622135(17) 0.122135(17) 0.377865(17) 0.02631(16) Uani 1 3 d S
Cu2 Cu 0.684222(19) 0.132881(18) 0.255786(18) 0.02940(11) Uani 1 1 d .
P1 P 0.56825(3) 0.06825(3) 0.43175(3) 0.0217(3) Uani 1 3 d S
P2 P 0.69020(4) 0.09527(3) 0.17052(3) 0.02136(17) Uani 1 1 d .
C1 C 0.52347(14) 0.01753(14) 0.39446(14) 0.0255(7) Uani 1 1 d .
H1 H 0.5121 -0.0121 0.4216 0.031 Uiso 1 1 calc R
C2 C 0.47031(14) 0.04232(15) 0.36876(15) 0.0287(8) Uani 1 1 d .
H2A H 0.4782 0.0785 0.3503 0.034 Uiso 1 1 calc R
H2B H 0.4411 0.0479 0.3975 0.034 Uiso 1 1 calc R
C3 C 0.45260(15) -0.00206(17) 0.32607(16) 0.0345(8) Uani 1 1 d .
H3A H 0.4345 -0.0343 0.3447 0.041 Uiso 1 1 calc R
H3B H 0.4266 0.0137 0.2980 0.041 Uiso 1 1 calc R
C4 C 0.50791(16) -0.0192(2) 0.29915(18) 0.0469(11) Uani 1 1 d .
H4A H 0.5161 0.0047 0.2663 0.056 Uiso 1 1 calc R
H4B H 0.5064 -0.0587 0.2868 0.056 Uiso 1 1 calc R
C5 C 0.65588(15) 0.05258(15) 0.51143(15) 0.0326(8) Uani 1 1 d .
H5A H 0.6702 0.0835 0.4879 0.039 Uiso 1 1 calc R
H5B H 0.6445 0.0681 0.5481 0.039 Uiso 1 1 calc R
C6 C 0.75766(14) 0.10340(15) 0.13399(14) 0.0272(7) Uani 1 1 d .
H6 H 0.7578 0.0785 0.1004 0.033 Uiso 1 1 calc R
C7 C 0.77020(14) 0.16371(15) 0.11508(15) 0.0291(8) Uani 1 1 d .
H7A H 0.7559 0.1704 0.0768 0.035 Uiso 1 1 calc R
H7B H 0.7529 0.1911 0.1408 0.035 Uiso 1 1 calc R
C8 C 0.83387(16) 0.16809(16) 0.11670(16) 0.0359(9) Uani 1 1 d .
H8A H 0.8511 0.1498 0.0838 0.043 Uiso 1 1 calc R
H8B H 0.8462 0.2076 0.1184 0.043 Uiso 1 1 calc R
C9 C 0.84806(15) 0.13716(16) 0.17032(17) 0.0360(9) Uani 1 1 d .
H9A H 0.8423 0.1616 0.2033 0.043 Uiso 1 1 calc R
H9B H 0.8874 0.1244 0.1699 0.043 Uiso 1 1 calc R
C10 C 0.80817(15) 0.08741(16) 0.17188(17) 0.0353(9) Uani 1 1 d .
H10A H 0.7955 0.0802 0.2106 0.042 Uiso 1 1 calc R
H10B H 0.8269 0.0534 0.1575 0.042 Uiso 1 1 calc R
C11 C 0.67705(14) 0.01956(14) 0.16663(14) 0.0264(7) Uani 1 1 d .
H11 H 0.6789 0.0082 0.1264 0.032 Uiso 1 1 calc R
C12 C 0.61945(15) 0.00264(16) 0.18942(17) 0.0363(9) Uani 1 1 d .
H12A H 0.6099 0.0246 0.2232 0.044 Uiso 1 1 calc R
H12B H 0.5900 0.0083 0.1609 0.044 Uiso 1 1 calc R
C13 C 0.6259(2) -0.05856(18) 0.2034(3) 0.0677(16) Uani 1 1 d .
H13A H 0.6012 -0.0687 0.2350 0.081 Uiso 1 1 calc R
H13B H 0.6156 -0.0818 0.1707 0.081 Uiso 1 1 calc R
C14 C 0.6844(2) -0.0681(2) 0.2184(2) 0.0623(15) Uani 1 1 d .
H14A H 0.6984 -0.1022 0.1998 0.075 Uiso 1 1 calc R
H14B H 0.6878 -0.0732 0.2594 0.075 Uiso 1 1 calc R
C15 C 0.71880(16) -0.01707(15) 0.19969(17) 0.0347(8) Uani 1 1 d .
H15A H 0.7504 -0.0287 0.1756 0.042 Uiso 1 1 calc R
H15B H 0.7337 0.0035 0.2324 0.042 Uiso 1 1 calc R
C16 C 0.63607(14) 0.12091(14) 0.12240(14) 0.0277(7) Uani 1 1 d .
H16 H 0.6000 0.1053 0.1367 0.033 Uiso 1 1 calc R
C17 C 0.63917(18) 0.10374(18) 0.06068(15) 0.0407(9) Uani 1 1 d .
H17A H 0.6782 0.1052 0.0469 0.049 Uiso 1 1 calc R
H17B H 0.6245 0.0654 0.0552 0.049 Uiso 1 1 calc R
C18 C 0.6025(3) 0.1468(2) 0.0305(2) 0.0693(16) Uani 1 1 d .
H18A H 0.6205 0.1584 -0.0049 0.083 Uiso 1 1 calc R
H18B H 0.5656 0.1304 0.0216 0.083 Uiso 1 1 calc R
C19 C 0.5959(3) 0.1945(2) 0.0671(2) 0.0722(16) Uani 1 1 d .
H19A H 0.5558 0.2000 0.0757 0.087 Uiso 1 1 calc R
H19B H 0.6099 0.2286 0.0483 0.087 Uiso 1 1 calc R
C20 C 0.62798(16) 0.18494(15) 0.12061(16) 0.0356(9) Uani 1 1 d .
H20A H 0.6064 0.1981 0.1534 0.043 Uiso 1 1 calc R
H20B H 0.6644 0.2045 0.1197 0.043 Uiso 1 1 calc R

loop_
_atom_site_aniso_label
_atom_site_aniso_U_11
_atom_site_aniso_U_22
_atom_site_aniso_U_33
_atom_site_aniso_U_23
_atom_site_aniso_U_13
_atom_site_aniso_U_12
I1 0.02249(11) 0.02320(11) 0.02247(11) -0.00029(8) -0.00213(8) -0.00051(8)
I2 0.02449(9) 0.02449(9) 0.02449(9) -0.00195(9) -0.00195(9) 0.00195(9)
Cu1 0.02631(16) 0.02631(16) 0.02631(16) 0.00211(17) 0.00211(17) -0.00211(17)
Cu2 0.0354(2) 0.0292(2) 0.0236(2) -0.00249(17) 0.00055(19) 0.00250(19)
P1 0.0217(3) 0.0217(3) 0.0217(3) 0.0007(3) 0.0007(3) -0.0007(3)
P2 0.0229(4) 0.0203(4) 0.0209(4) 0.0005(3) 0.0005(3) 0.0007(3)
C1 0.0267(17) 0.0231(16) 0.0268(17) 0.0023(13) 0.0012(14) -0.0036(14)
C2 0.0222(17) 0.0341(19) 0.0299(18) -0.0038(15) 0.0003(14) -0.0043(14)
C3 0.0259(18) 0.040(2) 0.037(2) -0.0065(17) -0.0045(16) -0.0070(16)
C4 0.032(2) 0.066(3) 0.042(2) -0.022(2) -0.0039(18) -0.004(2)
C5 0.036(2) 0.0317(19) 0.0299(19) -0.0012(15) -0.0111(16) 0.0021(16)
C6 0.0264(18) 0.0297(18) 0.0256(17) -0.0026(14) 0.0051(14) 0.0008(14)
C7 0.0269(18) 0.0314(18) 0.0289(18) 0.0056(15) -0.0036(15) -0.0036(15)
C8 0.037(2) 0.035(2) 0.036(2) -0.0029(17) 0.0048(17) -0.0103(17)
C9 0.0253(18) 0.040(2) 0.043(2) -0.0001(18) -0.0026(16) 0.0035(16)
C10 0.0269(19) 0.035(2) 0.044(2) 0.0057(17) 0.0021(17) 0.0031(16)
C11 0.0311(18) 0.0222(16) 0.0260(17) -0.0010(14) 0.0027(14) -0.0005(14)
C12 0.0296(19) 0.034(2) 0.046(2) 0.0031(18) 0.0065(17) -0.0054(16)
C13 0.057(3) 0.030(2) 0.116(5) 0.013(3) 0.028(3) -0.004(2)
C14 0.052(3) 0.044(3) 0.091(4) 0.036(3) 0.011(3) -0.003(2)
C15 0.038(2) 0.0232(17) 0.043(2) 0.0048(16) 0.0047(17) 0.0042(15)
C16 0.0282(17) 0.0297(18) 0.0253(17) 0.0025(14) -0.0029(14) 0.0010(15)
C17 0.049(2) 0.046(2) 0.0274(19) -0.0024(17) -0.0094(18) 0.000(2)
C18 0.097(4) 0.065(3) 0.045(3) 0.004(3) -0.030(3) 0.008(3)
C19 0.111(5) 0.058(3) 0.047(3) 0.018(3) -0.014(3) 0.023(3)
C20 0.039(2) 0.032(2) 0.036(2) 0.0063(16) -0.0044(17) 0.0088(17)

loop_
_atom_type_symbol
_atom_type_description
_atom_type_scat_dispersion_real
_atom_type_scat_dispersion_imag
_atom_type_scat_source
C C 0.0033 0.0016 'International Tables Vol C Tables 4.2.6.8 and 6.1.1.4'
H H 0.0000 0.0000 'International Tables Vol C Tables 4.2.6.8 and 6.1.1.4'
P P 0.1023 0.0942 'International Tables Vol C Tables 4.2.6.8 and 6.1.1.4'
Cu Cu 0.3201 1.2651 'International Tables Vol C Tables 4.2.6.8 and 6.1.1.4'
I I -0.4742 1.8119 'International Tables Vol C Tables 4.2.6.8 and 6.1.1.4'
Cl Cl 0.1484 0.1585 'International Tables Vol C Tables 4.2.6.8 and 6.1.1.4'

loop_
_geom_angle_atom_site_label_1
_geom_angle_atom_site_label_2
_geom_angle_atom_site_label_3
_geom_angle
_geom_angle_site_symmetry_1
_geom_angle_site_symmetry_3
Cu2 I1 Cu1 75.231(15) 9_556 .
Cu2 I1 Cu2 73.742(19) 9_556 .
Cu1 I1 Cu2 74.118(15) . .
Cu2 I2 Cu2 74.646(16) . 8_645
Cu2 I2 Cu2 74.646(16) . 9_556
Cu2 I2 Cu2 74.646(16) 8_645 9_556
P1 Cu1 I1 114.639(14) . 9_556
P1 Cu1 I1 114.639(14) . .
I1 Cu1 I1 103.845(17) 9_556 .
P1 Cu1 I1 114.639(14) . 8_645
I1 Cu1 I1 103.845(17) 9_556 8_645
I1 Cu1 I1 103.845(17) . 8_645
P2 Cu2 I1 119.68(3) . 8_645
P2 Cu2 I2 114.76(3) . .
I1 Cu2 I2 104.930(16) 8_645 .
P2 Cu2 I1 109.89(3) . .
I1 Cu2 I1 102.642(17) 8_645 .
I2 Cu2 I1 103.068(15) . .
C1 P1 C1 102.48(13) . 8_645
C1 P1 C1 102.48(13) . 9_556
C1 P1 C1 102.48(13) 8_645 9_556
C1 P1 Cu1 115.78(11) . .
C1 P1 Cu1 115.78(11) 8_645 .
C1 P1 Cu1 115.78(11) 9_556 .
C16 P2 C11 100.15(16) . .
C16 P2 C6 106.52(16) . .
C11 P2 C6 103.24(16) . .
C16 P2 Cu2 113.11(12) . .
C11 P2 Cu2 115.57(11) . .
C6 P2 Cu2 116.48(12) . .
C2 C1 C5 103.5(3) . 9_556
C2 C1 P1 114.9(2) . .
C5 C1 P1 114.0(2) 9_556 .
C2 C1 H1 108.0 . .
C5 C1 H1 108.0 9_556 .
P1 C1 H1 108.0 . .
C1 C2 C3 103.2(3) . .
C1 C2 H2A 111.1 . .
C3 C2 H2A 111.1 . .
C1 C2 H2B 111.1 . .
C3 C2 H2B 111.1 . .
H2A C2 H2B 109.1 . .
C4 C3 C2 103.1(3) . .
C4 C3 H3A 111.1 . .
C2 C3 H3A 111.1 . .
C4 C3 H3B 111.1 . .
C2 C3 H3B 111.1 . .
H3A C3 H3B 109.1 . .
C3 C4 C5 106.0(3) . 9_556
C3 C4 H4A 110.5 . .
C5 C4 H4A 110.5 9_556 .
C3 C4 H4B 110.5 . .
C5 C4 H4B 110.5 9_556 .
H4A C4 H4B 108.7 . .
C4 C5 C1 106.6(3) 8_645 8_645
C4 C5 H5A 110.4 8_645 .
C1 C5 H5A 110.4 8_645 .
C4 C5 H5B 110.4 8_645 .
C1 C5 H5B 110.4 8_645 .
H5A C5 H5B 108.6 . .
C7 C6 C10 104.5(3) . .
C7 C6 P2 114.1(2) . .
C10 C6 P2 112.1(2) . .
C7 C6 H6 108.7 . .
C10 C6 H6 108.7 . .
P2 C6 H6 108.7 . .
C8 C7 C6 104.5(3) . .
C8 C7 H7A 110.8 . .
C6 C7 H7A 110.8 . .
C8 C7 H7B 110.8 . .
C6 C7 H7B 110.8 . .
H7A C7 H7B 108.9 . .
C9 C8 C7 102.2(3) . .
C9 C8 H8A 111.3 . .
C7 C8 H8A 111.3 . .
C9 C8 H8B 111.3 . .
C7 C8 H8B 111.3 . .
H8A C8 H8B 109.2 . .
C8 C9 C10 105.1(3) . .
C8 C9 H9A 110.7 . .
C10 C9 H9A 110.7 . .
C8 C9 H9B 110.7 . .
C10 C9 H9B 110.7 . .
H9A C9 H9B 108.8 . .
C9 C10 C6 106.2(3) . .
C9 C10 H10A 110.5 . .
C6 C10 H10A 110.5 . .
C9 C10 H10B 110.5 . .
C6 C10 H10B 110.5 . .
H10A C10 H10B 108.7 . .
C12 C11 C15 104.4(3) . .
C12 C11 P2 113.2(2) . .
C15 C11 P2 114.9(2) . .
C12 C11 H11 108.0 . .
C15 C11 H11 108.0 . .
P2 C11 H11 108.0 . .
C13 C12 C11 104.0(3) . .
C13 C12 H12A 111.0 . .
C11 C12 H12A 111.0 . .
C13 C12 H12B 111.0 . .
C11 C12 H12B 111.0 . .
H12A C12 H12B 109.0 . .
C14 C13 C12 107.7(4) . .
C14 C13 H13A 110.2 . .
C12 C13 H13A 110.2 . .
C14 C13 H13B 110.2 . .
C12 C13 H13B 110.2 . .
H13A C13 H13B 108.5 . .
C13 C14 C15 108.5(4) . .
C13 C14 H14A 110.0 . .
C15 C14 H14A 110.0 . .
C13 C14 H14B 110.0 . .
C15 C14 H14B 110.0 . .
H14A C14 H14B 108.4 . .
C14 C15 C11 104.6(3) . .
C14 C15 H15A 110.8 . .
C11 C15 H15A 110.8 . .
C14 C15 H15B 110.8 . .
C11 C15 H15B 110.8 . .
H15A C15 H15B 108.9 . .
C17 C16 C20 104.2(3) . .
C17 C16 P2 118.7(3) . .
C20 C16 P2 115.9(2) . .
C17 C16 H16 105.7 . .
C20 C16 H16 105.7 . .
P2 C16 H16 105.7 . .
C18 C17 C16 104.2(3) . .
C18 C17 H17A 110.9 . .
C16 C17 H17A 110.9 . .
C18 C17 H17B 110.9 . .
C16 C17 H17B 110.9 . .
H17A C17 H17B 108.9 . .
C19 C18 C17 107.9(4) . .
C19 C18 H18A 110.1 . .
C17 C18 H18A 110.1 . .
C19 C18 H18B 110.1 . .
C17 C18 H18B 110.1 . .
H18A C18 H18B 108.4 . .
C18 C19 C20 109.7(4) . .
C18 C19 H19A 109.7 . .
C20 C19 H19A 109.7 . .
C18 C19 H19B 109.7 . .
C20 C19 H19B 109.7 . .
H19A C19 H19B 108.2 . .
C19 C20 C16 103.7(3) . .
C19 C20 H20A 111.0 . .
C16 C20 H20A 111.0 . .
C19 C20 H20B 111.0 . .
C16 C20 H20B 111.0 . .
H20A C20 H20B 109.0 . .

loop_
_geom_bond_atom_site_label_1
_geom_bond_atom_site_label_2
_geom_bond_distance
_geom_bond_site_symmetry_2
I1 Cu2 2.6863(5) 9_556
I1 Cu1 2.6981(4) .
I1 Cu2 2.7548(5) .
I2 Cu2 2.6927(5) .
I2 Cu2 2.6927(5) 8_645
I2 Cu2 2.6927(5) 9_556
Cu1 P1 2.2327(16) .
Cu1 I1 2.6981(4) 9_556
Cu1 I1 2.6981(4) 8_645
Cu2 P2 2.2339(9) .
Cu2 I1 2.6863(5) 8_645
P1 C1 1.848(3) .
P1 C1 1.848(3) 8_645
P1 C1 1.848(3) 9_556
P2 C16 1.838(3) .
P2 C11 1.841(3) .
P2 C6 1.846(3) .
C1 C2 1.532(5) .
C1 C5 1.554(5) 9_556
C1 H1 1.0000 .
C2 C3 1.533(5) .
C2 H2A 0.9900 .
C2 H2B 0.9900 .
C3 C4 1.528(5) .
C3 H3A 0.9900 .
C3 H3B 0.9900 .
C4 C5 1.528(5) 9_556
C4 H4A 0.9900 .
C4 H4B 0.9900 .
C5 C4 1.528(5) 8_645
C5 C1 1.554(5) 8_645
C5 H5A 0.9900 .
C5 H5B 0.9900 .
C6 C7 1.541(5) .
C6 C10 1.558(5) .
C6 H6 1.0000 .
C7 C8 1.527(5) .
C7 H7A 0.9900 .
C7 H7B 0.9900 .
C8 C9 1.519(5) .
C8 H8A 0.9900 .
C8 H8B 0.9900 .
C9 C10 1.526(5) .
C9 H9A 0.9900 .
C9 H9B 0.9900 .
C10 H10A 0.9900 .
C10 H10B 0.9900 .
C11 C12 1.536(5) .
C11 C15 1.546(5) .
C11 H11 1.0000 .
C12 C13 1.510(6) .
C12 H12A 0.9900 .
C12 H12B 0.9900 .
C13 C14 1.461(7) .
C13 H13A 0.9900 .
C13 H13B 0.9900 .
C14 C15 1.539(5) .
C14 H14A 0.9900 .
C14 H14B 0.9900 .
C15 H15A 0.9900 .
C15 H15B 0.9900 .
C16 C17 1.534(5) .
C16 C20 1.545(5) .
C16 H16 1.0000 .
C17 C18 1.533(6) .
C17 H17A 0.9900 .
C17 H17B 0.9900 .
C18 C19 1.447(7) .
C18 H18A 0.9900 .
C18 H18B 0.9900 .
C19 C20 1.510(6) .
C19 H19A 0.9900 .
C19 H19B 0.9900 .
C20 H20A 0.9900 .
C20 H20B 0.9900 .
